data_2022427
loop_
_publ_author_name
'Wu, Pengfei'
'Zhou, Long'
'Xia, Shuwei'
'Yu, Liangmin'

_publ_section_title
;
 Synthesis of luminescent cocrystals based on fluoranthene and the
 analysis of weak interactions and photophysical properties
;
_journal_coeditor_code DG3020
_journal_issue 9
_journal_name_full 'Acta Crystallographica Section C'
_journal_page_first
;
;
_journal_paper_doi 10.1107/S2053229621008652
_journal_volume 77
_journal_year 2021
_chemical_formula_iupac 'C8 F4 N2, C16 H10'
_chemical_formula_moiety 'C8 F4 N2, C16 H10'
_chemical_formula_sum 'C24 H10 F4 N2'
_chemical_formula_weight 402.34
_chemical_name_common
;
Fluoranthene--tetrafluoroterephthalonitrile (1/1)
;
_chemical_name_systematic
;
Fluoranthene--2,3,5,6-tetrafluorobenzene-1,4-dicarbonitrile (1/1)
;
_space_group_crystal_system monoclinic
_space_group_IT_number 14
_space_group_name_Hall '-P 2ybc'
_space_group_name_H-M_alt 'P 1 21/c 1'
_atom_sites_solution_hydrogens geom
_atom_sites_solution_primary dual
_audit_creation_method
;
Olex2 1.2
(compiled 2018.05.29 svn.r3508 for OlexSys, GUI svn.r5506)
;
_cell_angle_alpha 90
_cell_angle_beta 95.095(3)
_cell_angle_gamma 90
_cell_formula_units_Z 4
_cell_length_a 15.4617(12)
_cell_length_b 7.0577(6)
_cell_length_c 16.9113(16)
_cell_measurement_reflns_used 1778
_cell_measurement_temperature 170
_cell_measurement_theta_max 26.309
_cell_measurement_theta_min 2.418
_cell_volume 1838.1(3)
_computing_cell_refinement
;
SAINT (Bruker, 2016)
;
_computing_data_reduction
;
SAINT (Bruker, 2016)
;
_computing_molecular_graphics
;
OLEX2 (Dolomanov <i>et al.</i>, 2009)
;
_computing_publication_material
;
OLEX2 (Dolomanov <i>et al.</i>, 2009)
;
_computing_structure_refinement
;
SHELXL2018 (Sheldrick, 2015b)
;
_computing_structure_solution
;
SHELXT (Sheldrick, 2015a)
;
_diffrn_ambient_temperature 170.0
_diffrn_measured_fraction_theta_full 0.989
_diffrn_measured_fraction_theta_max 0.984
_diffrn_measurement_device_type 'Bruker D8 VENTURE'
_diffrn_measurement_method '\f and \w scans'
_diffrn_radiation_type MoK\a
_diffrn_radiation_wavelength 0.71073
_diffrn_reflns_av_R_equivalents 0.0920
_diffrn_reflns_av_unetI/netI 0.0928
_diffrn_reflns_limit_h_max 19
_diffrn_reflns_limit_h_min -19
_diffrn_reflns_limit_k_max 7
_diffrn_reflns_limit_k_min -8
_diffrn_reflns_limit_l_max 19
_diffrn_reflns_limit_l_min -21
_diffrn_reflns_number 13333
_diffrn_reflns_theta_full 25.242
_diffrn_reflns_theta_max 26.438
_diffrn_reflns_theta_min 2.418
_diffrn_standards_number 0
_exptl_absorpt_coefficient_mu 0.115
_exptl_absorpt_correction_T_max 0.7454
_exptl_absorpt_correction_T_min 0.5639
_exptl_absorpt_correction_type multi-scan
_exptl_absorpt_process_details
;
(SADABS; Bruker, 2016)
;
_exptl_crystal_colour colourless
_exptl_crystal_density_diffrn 1.454
_exptl_crystal_description needle
_exptl_crystal_F_000 816
_exptl_crystal_size_max 0.11
_exptl_crystal_size_mid 0.04
_exptl_crystal_size_min 0.02
_refine_diff_density_max 0.203
_refine_diff_density_min -0.249
_refine_ls_extinction_method none
_refine_ls_goodness_of_fit_ref 1.010
_refine_ls_hydrogen_treatment constr
_refine_ls_matrix_type full
_refine_ls_number_parameters 271
_refine_ls_number_reflns 3720
_refine_ls_number_restraints 0
_refine_ls_restrained_S_all 1.010
_refine_ls_R_factor_all 0.1230
_refine_ls_R_factor_gt 0.0561
_refine_ls_shift/su_max 0.000
_refine_ls_shift/su_mean 0.000
_refine_ls_structure_factor_coef Fsqd
_refine_ls_weighting_details 'w=1/[\s^2^(Fo^2^)+(0.0602P)^2^+0.0413P] where P=(Fo^2^+2Fc^2^)/3'
_refine_ls_weighting_scheme calc
_refine_ls_wR_factor_gt 0.1187
_refine_ls_wR_factor_ref 0.1541
_reflns_number_gt 2099
_reflns_number_total 3720
_reflns_threshold_expression 'I > 2\s(I)'
_cod_data_source_file dg3020sup1.cif
_cod_data_source_block Fluoranthene-TFP
_cod_database_code 2022427
_shelx_space_group_comment
;
The symmetry employed for this shelxl refinement is uniquely defined
by the following loop, which should always be used as a source of
symmetry information in preference to the above space-group names.
They are only intended as comments.
;
_shelx_estimated_absorpt_t_min 0.987
_shelx_estimated_absorpt_t_max 0.998

loop_
_space_group_symop_operation_xyz
'x, y, z'
'-x, y+1/2, -z+1/2'
'-x, -y, -z'
'x, -y-1/2, z-1/2'

loop_
_atom_site_type_symbol
_atom_site_label
_atom_site_fract_x
_atom_site_fract_y
_atom_site_fract_z
_atom_site_U_iso_or_equiv
_atom_site_adp_type
_atom_site_calc_flag
_atom_site_occupancy
_atom_site_disorder_assembly
_atom_site_disorder_group
F F4 0.82992(11) 0.8673(2) 0.27898(9) 0.0448(5) Uani d 1 . .
F F1 0.83620(10) 0.9550(2) 0.55536(9) 0.0460(5) Uani d 1 . .
F F3 0.66340(10) 0.9874(2) 0.26206(9) 0.0467(5) Uani d 1 . .
F F2 0.66946(10) 1.0733(2) 0.53849(10) 0.0466(5) Uani d 1 . .
N N1 0.99432(17) 0.7928(4) 0.43528(16) 0.0499(7) Uani d 1 . .
N N2 0.50338(17) 1.1353(3) 0.38514(17) 0.0531(7) Uani d 1 . .
C C13 0.78828(17) 0.4591(3) 0.44791(16) 0.0311(6) Uani d 1 . .
C C21 0.83602(17) 0.9089(3) 0.41755(16) 0.0305(6) Uani d 1 . .
C C22 0.79351(17) 0.9628(4) 0.48303(16) 0.0340(7) Uani d 1 . .
C C12 0.70313(18) 0.5088(3) 0.41847(16) 0.0328(7) Uani d 1 . .
C C20 0.79036(17) 0.9180(4) 0.34303(16) 0.0330(7) Uani d 1 . .
C C24 0.92417(19) 0.8451(4) 0.42708(17) 0.0368(7) Uani d 1 . .
C C18 0.66349(17) 1.0317(3) 0.39995(17) 0.0325(7) Uani d 1 . .
C C14 0.81034(18) 0.4722(4) 0.52821(16) 0.0362(7) Uani d 1 . .
H H14 0.867144 0.440286 0.550195 0.043 Uiso calc 1 . .
C C19 0.70641(18) 0.9790(4) 0.33443(16) 0.0342(7) Uani d 1 . .
C C23 0.70923(18) 1.0223(4) 0.47426(17) 0.0344(7) Uani d 1 . .
C C1 0.83408(19) 0.4042(4) 0.37823(16) 0.0338(7) Uani d 1 . .
C C17 0.5746(2) 1.0905(4) 0.39153(17) 0.0395(7) Uani d 1 . .
C C7 0.69153(19) 0.4902(4) 0.33458(17) 0.0388(7) Uani d 1 . .
C C11 0.63936(18) 0.5722(4) 0.46525(18) 0.0375(7) Uani d 1 . .
C C15 0.7465(2) 0.5346(4) 0.57758(18) 0.0425(8) Uani d 1 . .
H H15 0.761359 0.542016 0.633221 0.051 Uiso calc 1 . .
C C16 0.66399(19) 0.5845(4) 0.54810(18) 0.0410(7) Uani d 1 . .
H H16 0.623362 0.627345 0.583105 0.049 Uiso calc 1 . .
C C2 0.9183(2) 0.3440(4) 0.37207(18) 0.0433(8) Uani d 1 . .
H H2 0.958263 0.332702 0.417868 0.052 Uiso calc 1 . .
C C6 0.7747(2) 0.4228(4) 0.31000(16) 0.0394(7) Uani d 1 . .
C C8 0.6121(2) 0.5395(4) 0.2967(2) 0.0506(9) Uani d 1 . .
H H8 0.601704 0.529994 0.240615 0.061 Uiso calc 1 . .
C C10 0.55823(19) 0.6219(4) 0.4241(2) 0.0478(8) Uani d 1 . .
H H10 0.512207 0.667156 0.452639 0.057 Uiso calc 1 . .
C C9 0.5467(2) 0.6041(4) 0.3430(2) 0.0534(9) Uani d 1 . .
H H9 0.491893 0.637122 0.316791 0.064 Uiso calc 1 . .
C C3 0.9432(2) 0.3003(5) 0.2969(2) 0.0573(9) Uani d 1 . .
H H3 1.000665 0.258170 0.291346 0.069 Uiso calc 1 . .
C C5 0.8003(3) 0.3792(4) 0.23559(19) 0.0539(9) Uani d 1 . .
H H5 0.760807 0.391220 0.189494 0.065 Uiso calc 1 . .
C C4 0.8844(3) 0.3177(5) 0.2299(2) 0.0626(10) Uani d 1 . .
H H4 0.902574 0.286783 0.179299 0.075 Uiso calc 1 . .

loop_
_atom_site_aniso_label
_atom_site_aniso_U_11
_atom_site_aniso_U_22
_atom_site_aniso_U_33
_atom_site_aniso_U_12
_atom_site_aniso_U_13
_atom_site_aniso_U_23
F4 0.0475(10) 0.0518(11) 0.0361(10) 0.0057(8) 0.0097(8) 0.0007(7)
F1 0.0407(10) 0.0596(11) 0.0362(11) -0.0057(8) -0.0049(8) -0.0042(8)
F3 0.0455(10) 0.0573(11) 0.0358(11) 0.0055(8) -0.0045(8) 0.0061(8)
F2 0.0424(10) 0.0563(11) 0.0425(11) -0.0002(8) 0.0116(8) -0.0118(8)
N1 0.0356(15) 0.0564(17) 0.0572(19) 0.0058(13) 0.0011(13) 0.0037(13)
N2 0.0361(16) 0.0516(17) 0.070(2) 0.0074(12) -0.0015(14) -0.0083(13)
C13 0.0358(16) 0.0251(14) 0.0323(17) -0.0030(11) 0.0021(13) 0.0028(11)
C21 0.0284(14) 0.0276(14) 0.0352(17) 0.0000(11) 0.0011(12) 0.0004(11)
C22 0.0339(16) 0.0350(15) 0.0318(17) -0.0038(12) -0.0040(13) -0.0018(12)
C12 0.0369(16) 0.0249(14) 0.0361(18) -0.0028(11) 0.0003(13) 0.0038(11)
C20 0.0357(16) 0.0320(15) 0.0323(17) 0.0013(12) 0.0090(13) -0.0009(12)
C24 0.0373(18) 0.0351(16) 0.0379(18) -0.0029(13) 0.0039(13) 0.0028(12)
C18 0.0295(15) 0.0260(14) 0.0417(19) -0.0015(11) 0.0013(13) 0.0005(11)
C14 0.0376(17) 0.0341(15) 0.0362(19) 0.0031(12) -0.0004(13) 0.0041(12)
C19 0.0393(17) 0.0323(15) 0.0296(17) -0.0009(12) -0.0039(13) 0.0031(12)
C23 0.0347(16) 0.0311(15) 0.0383(19) -0.0029(12) 0.0091(14) -0.0065(12)
C1 0.0430(17) 0.0287(14) 0.0301(17) -0.0027(12) 0.0062(13) 0.0021(11)
C17 0.0381(18) 0.0336(16) 0.046(2) 0.0004(13) 0.0019(14) -0.0030(13)
C7 0.0468(18) 0.0284(15) 0.0396(19) -0.0066(13) -0.0051(14) 0.0047(12)
C11 0.0323(16) 0.0273(15) 0.053(2) -0.0027(12) 0.0015(14) 0.0026(13)
C15 0.0503(19) 0.0431(17) 0.0347(18) 0.0026(14) 0.0064(15) 0.0014(13)
C16 0.0414(18) 0.0369(16) 0.047(2) 0.0006(13) 0.0147(15) -0.0026(13)
C2 0.051(2) 0.0384(17) 0.042(2) -0.0019(14) 0.0094(15) -0.0010(13)
C6 0.055(2) 0.0356(16) 0.0281(18) -0.0094(14) 0.0038(14) 0.0021(12)
C8 0.058(2) 0.0410(18) 0.049(2) -0.0096(16) -0.0186(17) 0.0067(14)
C10 0.0337(17) 0.0362(17) 0.073(3) -0.0008(13) 0.0018(16) 0.0007(15)
C9 0.041(2) 0.0420(18) 0.073(3) -0.0037(14) -0.0165(18) 0.0089(17)
C3 0.059(2) 0.054(2) 0.063(3) -0.0043(17) 0.0288(19) -0.0083(17)
C5 0.077(3) 0.050(2) 0.035(2) -0.0114(18) 0.0071(18) -0.0018(14)
C4 0.091(3) 0.061(2) 0.040(2) -0.016(2) 0.029(2) -0.0094(16)

loop_
_atom_type_symbol
_atom_type_description
_atom_type_scat_dispersion_real
_atom_type_scat_dispersion_imag
_atom_type_scat_source
C C 0.0033 0.0016 'International Tables Vol C Tables 4.2.6.8 and 6.1.1.4'
H H 0.0000 0.0000 'International Tables Vol C Tables 4.2.6.8 and 6.1.1.4'
F F 0.0171 0.0103 'International Tables Vol C Tables 4.2.6.8 and 6.1.1.4'
N N 0.0061 0.0033 'International Tables Vol C Tables 4.2.6.8 and 6.1.1.4'

loop_
_geom_angle_atom_site_label_1
_geom_angle_atom_site_label_2
_geom_angle_atom_site_label_3
_geom_angle_site_symmetry_1
_geom_angle_site_symmetry_3
_geom_angle
_geom_angle_publ_flag
C12 C13 C1 . . 106.4(2) ?
C14 C13 C12 . . 118.3(3) ?
C14 C13 C1 . . 135.3(3) ?
C22 C21 C20 . . 118.1(2) ?
C22 C21 C24 . . 120.6(2) ?
C20 C21 C24 . . 121.2(3) ?
F1 C22 C21 . . 119.1(2) ?
F1 C22 C23 . . 120.0(3) ?
C23 C22 C21 . . 120.8(2) ?
C13 C12 C7 . . 111.2(3) ?
C11 C12 C13 . . 124.5(3) ?
C11 C12 C7 . . 124.4(3) ?
F4 C20 C21 . . 119.3(2) ?
F4 C20 C19 . . 119.8(2) ?
C19 C20 C21 . . 120.9(3) ?
N1 C24 C21 . . 179.3(3) ?
C19 C18 C17 . . 121.3(2) ?
C23 C18 C19 . . 117.9(3) ?
C23 C18 C17 . . 120.8(3) ?
C13 C14 H14 . . 120.7 ?
C13 C14 C15 . . 118.6(3) ?
C15 C14 H14 . . 120.7 ?
F3 C19 C20 . . 120.1(3) ?
F3 C19 C18 . . 118.8(2) ?
C20 C19 C18 . . 121.1(2) ?
F2 C23 C22 . . 119.7(2) ?
F2 C23 C18 . . 119.1(2) ?
C22 C23 C18 . . 121.2(3) ?
C2 C1 C13 . . 131.4(3) ?
C2 C1 C6 . . 120.9(3) ?
C6 C1 C13 . . 107.7(3) ?
N2 C17 C18 . . 179.2(3) ?
C12 C7 C6 . . 106.1(2) ?
C8 C7 C12 . . 118.0(3) ?
C8 C7 C6 . . 135.9(3) ?
C12 C11 C16 . . 116.0(2) ?
C12 C11 C10 . . 116.1(3) ?
C16 C11 C10 . . 127.9(3) ?
C14 C15 H15 . . 118.7 ?
C16 C15 C14 . . 122.6(3) ?
C16 C15 H15 . . 118.7 ?
C11 C16 H16 . . 120.0 ?
C15 C16 C11 . . 120.1(3) ?
C15 C16 H16 . . 120.0 ?
C1 C2 H2 . . 120.9 ?
C1 C2 C3 . . 118.3(3) ?
C3 C2 H2 . . 120.9 ?
C1 C6 C7 . . 108.7(2) ?
C5 C6 C1 . . 120.2(3) ?
C5 C6 C7 . . 131.1(3) ?
C7 C8 H8 . . 120.8 ?
C7 C8 C9 . . 118.5(3) ?
C9 C8 H8 . . 120.8 ?
C11 C10 H10 . . 120.1 ?
C9 C10 C11 . . 119.8(3) ?
C9 C10 H10 . . 120.1 ?
C8 C9 H9 . . 118.3 ?
C10 C9 C8 . . 123.3(3) ?
C10 C9 H9 . . 118.3 ?
C2 C3 H3 . . 119.7 ?
C4 C3 C2 . . 120.6(3) ?
C4 C3 H3 . . 119.7 ?
C6 C5 H5 . . 120.7 ?
C4 C5 C6 . . 118.6(3) ?
C4 C5 H5 . . 120.7 ?
C3 C4 H4 . . 119.3 ?
C5 C4 C3 . . 121.4(3) ?
C5 C4 H4 . . 119.3 ?

loop_
_geom_bond_atom_site_label_1
_geom_bond_atom_site_label_2
_geom_bond_site_symmetry_2
_geom_bond_distance
_geom_bond_publ_flag
F4 C20 . 1.339(3) ?
F1 C22 . 1.339(3) ?
F3 C19 . 1.341(3) ?
F2 C23 . 1.344(3) ?
N1 C24 . 1.142(3) ?
N2 C17 . 1.142(3) ?
C13 C12 . 1.410(4) ?
C13 C14 . 1.374(4) ?
C13 C1 . 1.479(4) ?
C21 C22 . 1.390(4) ?
C21 C20 . 1.390(4) ?
C21 C24 . 1.431(4) ?
C22 C23 . 1.364(4) ?
C12 C7 . 1.420(4) ?
C12 C11 . 1.392(4) ?
C20 C19 . 1.363(4) ?
C18 C19 . 1.392(4) ?
C18 C23 . 1.388(4) ?
C18 C17 . 1.431(4) ?
C14 H14 . 0.9500 ?
C14 C15 . 1.418(4) ?
C1 C2 . 1.383(4) ?
C1 C6 . 1.415(4) ?
C7 C6 . 1.466(4) ?
C7 C8 . 1.378(4) ?
C11 C16 . 1.422(4) ?
C11 C10 . 1.423(4) ?
C15 H15 . 0.9500 ?
C15 C16 . 1.374(4) ?
C16 H16 . 0.9500 ?
C2 H2 . 0.9500 ?
C2 C3 . 1.395(4) ?
C6 C5 . 1.387(4) ?
C8 H8 . 0.9500 ?
C8 C9 . 1.409(5) ?
C10 H10 . 0.9500 ?
C10 C9 . 1.373(5) ?
C9 H9 . 0.9500 ?
C3 H3 . 0.9500 ?
C3 C4 . 1.393(5) ?
C5 H5 . 0.9500 ?
C5 C4 . 1.383(5) ?
C4 H4 . 0.9500 ?

_cod_database_fobs_code 2022427
